data_4133020
loop_
_publ_author_name
'Xie, Daguan'
'Liu, Yang'
'Rao, Yutao'
'Kim, Gakhyun'
'Zhou, Mingbo'
'Yu, Donghai'
'Xu, Ling'
'Yin, Bangshao'
'Liu, Shubin'
'Tanaka, Takayuki'
'Aratani, Naoki'
'Osuka, Atsuhiro'
'Liu, Qingyun'
'Kim, Dongho'
'Song, Jianxin'

_publ_section_title
;
 meso-Triaryl-Substituted Smaragdyrins: Facile Aromaticity Switching.
;
_journal_issue 48
_journal_name_full 'Journal of the American Chemical Society'
_journal_page_first 16553
_journal_page_last 16559
_journal_paper_doi 10.1021/jacs.8b07973
_journal_volume 140
_journal_year 2018
_chemical_formula_moiety 'C H Cl3, C50 H46 B F2 N5'
_chemical_formula_sum 'C51 H47 B Cl3 F2 N5'
_chemical_formula_weight 885.09
_space_group_crystal_system monoclinic
_space_group_IT_number 14
_space_group_name_Hall '-P 2ybc'
_space_group_name_H-M_alt 'P 1 21/c 1'
_atom_sites_solution_hydrogens geom
_atom_sites_solution_primary direct
_audit_creation_date 2015-04-30
_audit_creation_method
;
Olex2 1.2
(compiled 2015.01.19 svn.r3143 for OlexSys, GUI svn.r4992)
;
_cell_angle_alpha 90
_cell_angle_beta 117.612(3)
_cell_angle_gamma 90
_cell_formula_units_Z 4
_cell_length_a 18.1823(4)
_cell_length_b 15.6106(2)
_cell_length_c 17.7090(4)
_cell_measurement_reflns_used 11486
_cell_measurement_temperature 291.80(10)
_cell_measurement_theta_max 72.4170
_cell_measurement_theta_min 3.9840
_cell_volume 4453.98(19)
_computing_cell_refinement
;
CrysAlisPro, Agilent Technologies,
Version 1.171.37.35 (release 13-08-2014 CrysAlis171 .NET)
(compiled Aug 13 2014,18:06:01)
;
_computing_data_collection
;
CrysAlisPro, Agilent Technologies,
Version 1.171.37.35 (release 13-08-2014 CrysAlis171 .NET)
(compiled Aug 13 2014,18:06:01)
;
_computing_data_reduction
;
CrysAlisPro, Agilent Technologies,
Version 1.171.37.35 (release 13-08-2014 CrysAlis171 .NET)
(compiled Aug 13 2014,18:06:01)
;
_computing_molecular_graphics 'Olex2 (Dolomanov et al., 2009)'
_computing_publication_material 'Olex2 (Dolomanov et al., 2009)'
_computing_structure_refinement 'ShelXL (Sheldrick, 2008)'
_computing_structure_solution 'ShelXS (Sheldrick, 2008)'
_diffrn_ambient_environment air
_diffrn_ambient_temperature 291.80(10)
_diffrn_detector 'CCD plate'
_diffrn_detector_area_resol_mean 8.0697
_diffrn_detector_type EosS2
_diffrn_measured_fraction_theta_full 0.999
_diffrn_measured_fraction_theta_max 0.980
_diffrn_measurement_details
;
#__ type_ start__ end____ width___ exp.time_
  1 omega   23.00   88.00   1.0000    2.4300
omega____ theta____ kappa____ phi______ frames
    -       34.4807 -125.0000   90.0000 65

#__ type_ start__ end____ width___ exp.time_
  2 omega   10.00   79.00   1.0000    2.4300
omega____ theta____ kappa____ phi______ frames
    -       34.4807 -109.0000  142.0000 69

#__ type_ start__ end____ width___ exp.time_
  3 omega  -35.00   53.00   1.0000    2.4300
omega____ theta____ kappa____ phi______ frames
    -       34.4807  -38.0000    0.0000 88

#__ type_ start__ end____ width___ exp.time_
  4 omega    1.00   73.00   1.0000    2.4300
omega____ theta____ kappa____ phi______ frames
    -       34.4807  -99.0000  -90.0000 72

#__ type_ start__ end____ width___ exp.time_
  5 omega    1.00   73.00   1.0000    2.4300
omega____ theta____ kappa____ phi______ frames
    -       34.4807  -99.0000  -60.0000 72

#__ type_ start__ end____ width___ exp.time_
  6 omega   18.00  102.00   1.0000    2.4300
omega____ theta____ kappa____ phi______ frames
    -       34.4807   57.0000 -120.0000 84

#__ type_ start__ end____ width___ exp.time_
  7 omega  -33.00   51.00   1.0000    2.4300
omega____ theta____ kappa____ phi______ frames
    -       34.4807  -57.0000    0.0000 84

#__ type_ start__ end____ width___ exp.time_
  8 omega    1.00   73.00   1.0000    2.4300
omega____ theta____ kappa____ phi______ frames
    -       34.4807  -99.0000 -120.0000 72

#__ type_ start__ end____ width___ exp.time_
  9 omega   18.00  102.00   1.0000    2.4300
omega____ theta____ kappa____ phi______ frames
    -       34.4807   57.0000  -60.0000 84

#__ type_ start__ end____ width___ exp.time_
 10 omega   90.00  176.00   1.0000    9.7300
omega____ theta____ kappa____ phi______ frames
    -      107.4557   45.0000  -30.0000 86

#__ type_ start__ end____ width___ exp.time_
 11 omega   39.00   98.00   1.0000    9.7300
omega____ theta____ kappa____ phi______ frames
    -      107.4557  -45.0000  -90.0000 59

#__ type_ start__ end____ width___ exp.time_
 12 omega   81.00  175.00   1.0000    9.7300
omega____ theta____ kappa____ phi______ frames
    -      107.4557   77.0000  -90.0000 94

#__ type_ start__ end____ width___ exp.time_
 13 omega   38.00  109.00   1.0000    9.7300
omega____ theta____ kappa____ phi______ frames
    -      107.4557  -94.0000   30.0000 71

#__ type_ start__ end____ width___ exp.time_
 14 omega   38.00   91.00   1.0000    9.7300
omega____ theta____ kappa____ phi______ frames
    -      107.4557  -30.0000 -150.0000 53

#__ type_ start__ end____ width___ exp.time_
 15 omega   49.00  115.00   1.0000    9.7300
omega____ theta____ kappa____ phi______ frames
    -      107.4557 -111.0000 -150.0000 66

#__ type_ start__ end____ width___ exp.time_
 16 omega   38.00   96.00   1.0000    9.7300
omega____ theta____ kappa____ phi______ frames
    -      107.4557 -111.0000 -120.0000 58

#__ type_ start__ end____ width___ exp.time_
 17 omega   46.00  126.00   1.0000    9.7300
omega____ theta____ kappa____ phi______ frames
    -      107.4557  -61.0000    0.0000 80

#__ type_ start__ end____ width___ exp.time_
 18 omega  104.00  176.00   1.0000    9.7300
omega____ theta____ kappa____ phi______ frames
    -      107.4557   45.0000  150.0000 72
;
_diffrn_measurement_device 'four-circle diffractometer'
_diffrn_measurement_device_type 'SuperNova, Dual, Cu at zero, EosS2'
_diffrn_measurement_method '\w scans'
_diffrn_orient_matrix_UB_11 0.0913617000
_diffrn_orient_matrix_UB_12 -0.0176396000
_diffrn_orient_matrix_UB_13 0.0229681000
_diffrn_orient_matrix_UB_21 0.0182238000
_diffrn_orient_matrix_UB_22 0.0967946000
_diffrn_orient_matrix_UB_23 0.0112978000
_diffrn_orient_matrix_UB_31 0.0215745000
_diffrn_orient_matrix_UB_32 -0.0073286000
_diffrn_orient_matrix_UB_33 0.0947827000
_diffrn_radiation_monochromator mirror
_diffrn_radiation_probe x-ray
_diffrn_radiation_type CuK\a
_diffrn_radiation_wavelength 1.54184
_diffrn_reflns_av_R_equivalents 0.0465
_diffrn_reflns_av_unetI/netI 0.0494
_diffrn_reflns_Laue_measured_fraction_full 0.999
_diffrn_reflns_Laue_measured_fraction_max 0.980
_diffrn_reflns_limit_h_max 21
_diffrn_reflns_limit_h_min -22
_diffrn_reflns_limit_k_max 19
_diffrn_reflns_limit_k_min -18
_diffrn_reflns_limit_l_max 21
_diffrn_reflns_limit_l_min -15
_diffrn_reflns_number 25185
_diffrn_reflns_point_group_measured_fraction_full 0.999
_diffrn_reflns_point_group_measured_fraction_max 0.980
_diffrn_reflns_theta_full 67.684
_diffrn_reflns_theta_max 72.574
_diffrn_reflns_theta_min 4.997
_diffrn_source 'sealed X-ray tube'
_diffrn_source_type 'SuperNova (Cu) X-ray Source'
_exptl_absorpt_coefficient_mu 2.267
_exptl_absorpt_correction_T_max 1.00000
_exptl_absorpt_correction_T_min 0.40610
_exptl_absorpt_correction_type multi-scan
_exptl_absorpt_process_details
;
CrysAlisPro, Agilent Technologies,
Version 1.171.37.35 (release 13-08-2014 CrysAlis171 .NET)
(compiled Aug 13 2014,18:06:01)
Empirical absorption correction using spherical harmonics,
 implemented in SCALE3 ABSPACK scaling algorithm.
;
_exptl_crystal_density_diffrn 1.320
_exptl_crystal_description
;
;
_exptl_crystal_F_000 1848
_exptl_crystal_size_max 0.3
_exptl_crystal_size_mid 0.15
_exptl_crystal_size_min 0.03
_refine_diff_density_max 1.740
_refine_diff_density_min -1.784
_refine_diff_density_rms 0.088
_refine_ls_extinction_method none
_refine_ls_goodness_of_fit_ref 1.051
_refine_ls_hydrogen_treatment constr
_refine_ls_matrix_type full
_refine_ls_number_parameters 568
_refine_ls_number_reflns 8660
_refine_ls_number_restraints 0
_refine_ls_restrained_S_all 1.051
_refine_ls_R_factor_all 0.0883
_refine_ls_R_factor_gt 0.0732
_refine_ls_shift/su_max 0.000
_refine_ls_shift/su_mean 0.000
_refine_ls_structure_factor_coef Fsqd
_refine_ls_weighting_details 'w=1/[\s^2^(Fo^2^)+(0.0996P)^2^+9.9184P] where P=(Fo^2^+2Fc^2^)/3'
_refine_ls_weighting_scheme calc
_refine_ls_wR_factor_gt 0.1980
_refine_ls_wR_factor_ref 0.2100
_reflns_Friedel_coverage 0.000
_reflns_number_gt 7068
_reflns_number_total 8660
_reflns_threshold_expression 'I > 2\s(I)'
_cod_data_source_file ja8b07973_si_002.cif
_cod_data_source_block 3
_cod_original_cell_volume 4454.00(17)
_cod_database_code 4133020
_chemical_oxdiff_formula 'C50 H46 N5 B F2'
_shelx_space_group_comment
;
The symmetry employed for this shelxl refinement is uniquely defined
by the following loop, which should always be used as a source of
symmetry information in preference to the above space-group names.
They are only intended as comments.
;
_reflns_odcompleteness_completeness 99.92
_reflns_odcompleteness_iscentric 1
_reflns_odcompleteness_theta 66.97
_olex2_refinement_description
;
1. Fixed Uiso
 At 1.2 times of:
  All C(H) groups, All N(H) groups
 At 1.5 times of:
  All C(H,H,H) groups
2.a Ternary CH refined with riding coordinates:
 C2(H2)
2.b Aromatic/amide H refined with riding coordinates:
 N20(H20), N16(H16), N12(H12), C61(H61), C39(H39), C9(H9), C38(H38), C54(H54),
 C23(H23), C24(H24), C42(H42), C62(H62), C27(H27), C52(H52), C8(H8), C33(H33),
 C31(H31), C28(H28), C44(H44)
2.c Idealised Me refined as rotating group:
 C48(H48A,H48B,H48C), C36(H36A,H36B,H36C), C58(H58A,H58B,H58C), C37(H37A,H37B,
 H37C), C56(H56A,H56B,H56C), C35(H35A,H35B,H35C), C46(H46A,H46B,H46C), C57(H57A,
 H57B,H57C), C47(H47A,H47B,H47C)
;
_shelx_shelxl_version_number 2014/7
_olex2_submission_special_instructions 'No special instructions were received'

loop_
_space_group_symop_operation_xyz
'x, y, z'
'-x, y+1/2, -z+1/2'
'-x, -y, -z'
'x, -y-1/2, z-1/2'

loop_
_atom_site_label
_atom_site_type_symbol
_atom_site_fract_x
_atom_site_fract_y
_atom_site_fract_z
_atom_site_U_iso_or_equiv
_atom_site_adp_type
_atom_site_occupancy
_atom_site_site_symmetry_order
_atom_site_calc_flag
_atom_site_refinement_flags_posn
Cl4 Cl 0.36944(6) 0.67534(6) 0.29303(7) 0.0401(3) Uani 1 1 d .
Cl1 Cl 0.36600(6) 0.86070(6) 0.28728(8) 0.0488(3) Uani 1 1 d .
Cl3 Cl 0.49153(12) 0.76698(9) 0.26500(15) 0.0925(7) Uani 1 1 d .
F59 F 0.93860(10) 0.27832(10) 0.46808(10) 0.0153(4) Uani 1 1 d .
F60 F 0.83604(10) 0.27565(10) 0.33121(11) 0.0155(4) Uani 1 1 d .
N6 N 0.95885(14) 0.35985(15) 0.36421(15) 0.0133(5) Uani 1 1 d .
N20 N 0.84011(14) 0.12873(15) 0.41902(15) 0.0150(5) Uani 1 1 d .
H20 H 0.8310 0.1826 0.4087 0.018 Uiso 1 1 calc R
N16 N 0.75542(15) 0.26695(15) 0.46614(16) 0.0153(5) Uani 1 1 d .
H16 H 0.7934 0.2685 0.4502 0.018 Uiso 1 1 calc R
C49 C 1.04764(17) 0.28438(19) 0.31770(18) 0.0144(6) Uani 1 1 d .
N26 N 0.96360(14) 0.20081(15) 0.36486(15) 0.0132(5) Uani 1 1 d .
N12 N 0.83432(15) 0.41806(16) 0.42163(16) 0.0160(5) Uani 1 1 d .
H12 H 0.8279 0.3643 0.4097 0.019 Uiso 1 1 calc R
C22 C 0.95214(17) 0.11535(18) 0.37726(18) 0.0149(6) Uani 1 1 d .
C18 C 0.74087(18) 0.10705(19) 0.47588(19) 0.0163(6) Uani 1 1 d .
C51 C 1.18952(19) 0.26793(19) 0.3265(2) 0.0177(6) Uani 1 1 d .
C15 C 0.71834(18) 0.33845(19) 0.48296(19) 0.0159(6) Uani 1 1 d .
C7 C 1.01700(17) 0.36047(19) 0.33384(18) 0.0141(6) Uani 1 1 d .
C25 C 1.02146(18) 0.20561(19) 0.33444(18) 0.0148(6) Uani 1 1 d .
C50 C 1.10456(18) 0.28387(18) 0.27836(19) 0.0150(6) Uani 1 1 d .
C11 C 0.88705(17) 0.47067(18) 0.40712(18) 0.0143(6) Uani 1 1 d .
C61 C 0.82059(19) 0.54847(19) 0.46504(19) 0.0172(6) Uani 1 1 d .
H61 H 0.8033 0.5938 0.4871 0.021 Uiso 1 1 calc R
C40 C 0.69849(17) 0.04168(19) 0.5042(2) 0.0170(6) Uani 1 1 d .
C39 C 0.8918(2) -0.0027(2) 0.4296(2) 0.0228(7) Uani 1 1 d .
H39 H 0.9230 -0.0488 0.4270 0.027 Uiso 1 1 calc R
C17 C 0.71985(18) 0.19271(19) 0.47978(19) 0.0171(6) Uani 1 1 d .
C9 C 0.99180(18) 0.49772(19) 0.35372(19) 0.0166(6) Uani 1 1 d .
H9 H 0.9934 0.5572 0.3563 0.020 Uiso 1 1 calc R
C38 C 0.8326(2) -0.0055(2) 0.4574(2) 0.0225(7) Uani 1 1 d .
H38 H 0.8169 -0.0539 0.4770 0.027 Uiso 1 1 calc R
C54 C 1.1206(2) 0.28724(19) 0.15013(19) 0.0182(6) Uani 1 1 d .
H54 H 1.0974 0.2932 0.0913 0.022 Uiso 1 1 calc R
C13 C 0.79305(17) 0.46234(18) 0.45765(18) 0.0149(6) Uani 1 1 d .
C30 C 0.72246(18) 0.47876(19) 0.6082(2) 0.0177(6) Uani 1 1 d .
C34 C 0.62921(18) 0.5355(2) 0.4681(2) 0.0189(6) Uani 1 1 d .
C29 C 0.69657(17) 0.48315(18) 0.52038(19) 0.0155(6) Uani 1 1 d .
C23 C 1.00438(19) 0.06636(19) 0.3545(2) 0.0192(6) Uani 1 1 d .
H23 H 1.0094 0.0070 0.3573 0.023 Uiso 1 1 calc R
C19 C 0.79954(17) 0.07784(19) 0.45123(18) 0.0161(6) Uani 1 1 d .
C24 C 1.04646(18) 0.1213(2) 0.32766(19) 0.0182(6) Uani 1 1 d .
H24 H 1.0844 0.1059 0.3085 0.022 Uiso 1 1 calc R
C14 C 0.73761(18) 0.42584(19) 0.48326(19) 0.0160(6) Uani 1 1 d .
C42 C 0.6822(2) -0.0296(2) 0.6164(2) 0.0231(7) Uani 1 1 d .
H42 H 0.7006 -0.0389 0.6742 0.028 Uiso 1 1 calc R
C62 C 0.87736(19) 0.55351(19) 0.43395(19) 0.0170(6) Uani 1 1 d .
H62 H 0.9046 0.6029 0.4311 0.020 Uiso 1 1 calc R
C27 C 0.6562(2) 0.2195(2) 0.5000(2) 0.0235(7) Uani 1 1 d .
H27 H 0.6210 0.1835 0.5102 0.028 Uiso 1 1 calc R
C55 C 1.06932(19) 0.29382(19) 0.18867(19) 0.0173(6) Uani 1 1 d .
C41 C 0.72553(18) 0.02720(19) 0.5908(2) 0.0194(6) Uani 1 1 d .
C10 C 0.94282(17) 0.44403(18) 0.37693(17) 0.0133(6) Uani 1 1 d .
C52 C 1.23826(19) 0.2627(2) 0.2850(2) 0.0202(6) Uani 1 1 d .
H52 H 1.2949 0.2527 0.3171 0.024 Uiso 1 1 calc R
C48 C 0.8003(2) 0.0734(2) 0.6576(2) 0.0270(7) Uani 1 1 d .
H48A H 0.8470 0.0642 0.6471 0.041 Uiso 1 1 calc GR
H48B H 0.8128 0.0518 0.7130 0.041 Uiso 1 1 calc GR
H48C H 0.7886 0.1336 0.6552 0.041 Uiso 1 1 calc GR
B5 B 0.9241(2) 0.2788(2) 0.3829(2) 0.0145(6) Uani 1 1 d .
C8 C 1.03651(18) 0.4468(2) 0.32682(18) 0.0170(6) Uani 1 1 d .
H8 H 1.0732 0.4658 0.3074 0.020 Uiso 1 1 calc R
C43 C 0.6123(2) -0.0726(2) 0.5577(2) 0.0276(8) Uani 1 1 d .
C53 C 1.2051(2) 0.27214(19) 0.1966(2) 0.0214(7) Uani 1 1 d .
C32 C 0.61068(19) 0.5750(2) 0.5911(2) 0.0212(7) Uani 1 1 d .
C33 C 0.58678(19) 0.5802(2) 0.5044(2) 0.0221(7) Uani 1 1 d .
H33 H 0.5416 0.6141 0.4699 0.026 Uiso 1 1 calc R
C21 C 0.89692(18) 0.08254(18) 0.40555(18) 0.0156(6) Uani 1 1 d .
C31 C 0.67929(19) 0.5254(2) 0.6420(2) 0.0192(6) Uani 1 1 d .
H31 H 0.6969 0.5233 0.7004 0.023 Uiso 1 1 calc R
C36 C 0.6005(2) 0.5426(2) 0.3734(2) 0.0266(7) Uani 1 1 d .
H36A H 0.6399 0.5755 0.3638 0.040 Uiso 1 1 calc GR
H36B H 0.5474 0.5704 0.3466 0.040 Uiso 1 1 calc GR
H36C H 0.5958 0.4863 0.3497 0.040 Uiso 1 1 calc GR
C58 C 1.2599(2) 0.2665(2) 0.1539(2) 0.0301(8) Uani 1 1 d .
H58A H 1.2282 0.2451 0.0969 0.045 Uiso 1 1 calc GR
H58B H 1.3054 0.2284 0.1855 0.045 Uiso 1 1 calc GR
H58C H 1.2811 0.3223 0.1519 0.045 Uiso 1 1 calc GR
C45 C 0.6296(2) -0.0036(2) 0.4434(2) 0.0249(7) Uani 1 1 d .
C37 C 0.5619(2) 0.6197(2) 0.6289(2) 0.0272(7) Uani 1 1 d .
H37A H 0.5443 0.6748 0.6027 0.041 Uiso 1 1 calc GR
H37B H 0.5963 0.6269 0.6891 0.041 Uiso 1 1 calc GR
H37C H 0.5142 0.5859 0.6191 0.041 Uiso 1 1 calc GR
C56 C 1.2299(2) 0.2557(2) 0.4212(2) 0.0249(7) Uani 1 1 d .
H56A H 1.1891 0.2623 0.4410 0.037 Uiso 1 1 calc GR
H56B H 1.2728 0.2977 0.4482 0.037 Uiso 1 1 calc GR
H56C H 1.2536 0.1994 0.4352 0.037 Uiso 1 1 calc GR
C28 C 0.65543(19) 0.3065(2) 0.5020(2) 0.0226(7) Uani 1 1 d .
H28 H 0.6196 0.3398 0.5139 0.027 Uiso 1 1 calc R
C44 C 0.5874(2) -0.0597(2) 0.4711(2) 0.0299(8) Uani 1 1 d .
H44 H 0.5415 -0.0893 0.4310 0.036 Uiso 1 1 calc R
C35 C 0.79356(19) 0.4224(2) 0.6669(2) 0.0221(7) Uani 1 1 d .
H35A H 0.7728 0.3668 0.6702 0.033 Uiso 1 1 calc GR
H35B H 0.8202 0.4476 0.7227 0.033 Uiso 1 1 calc GR
H35C H 0.8329 0.4171 0.6452 0.033 Uiso 1 1 calc GR
C46 C 0.5985(2) 0.0102(3) 0.3493(2) 0.0386(10) Uani 1 1 d .
H46A H 0.5797 0.0682 0.3349 0.058 Uiso 1 1 calc GR
H46B H 0.5534 -0.0283 0.3178 0.058 Uiso 1 1 calc GR
H46C H 0.6427 -0.0005 0.3352 0.058 Uiso 1 1 calc GR
C57 C 0.9775(2) 0.3090(2) 0.1359(2) 0.0248(7) Uani 1 1 d .
H57A H 0.9480 0.2570 0.1324 0.037 Uiso 1 1 calc GR
H57B H 0.9661 0.3269 0.0797 0.037 Uiso 1 1 calc GR
H57C H 0.9600 0.3528 0.1621 0.037 Uiso 1 1 calc GR
C2 C 0.3877(3) 0.7668(3) 0.2462(3) 0.0399(10) Uani 1 1 d .
H2 H 0.3513 0.7648 0.1845 0.048 Uiso 1 1 calc R
C47 C 0.5626(2) -0.1298(3) 0.5853(3) 0.0417(10) Uani 1 1 d .
H47A H 0.5939 -0.1414 0.6452 0.062 Uiso 1 1 calc GR
H47B H 0.5507 -0.1827 0.5542 0.062 Uiso 1 1 calc GR
H47C H 0.5115 -0.1019 0.5742 0.062 Uiso 1 1 calc GR

loop_
_atom_site_aniso_label
_atom_site_aniso_U_11
_atom_site_aniso_U_22
_atom_site_aniso_U_33
_atom_site_aniso_U_23
_atom_site_aniso_U_13
_atom_site_aniso_U_12
Cl4 0.0388(5) 0.0318(5) 0.0604(6) 0.0004(4) 0.0321(5) -0.0052(4)
Cl1 0.0305(5) 0.0304(5) 0.0715(7) -0.0095(5) 0.0116(5) 0.0002(4)
Cl3 0.1210(14) 0.0467(7) 0.1848(19) -0.0127(9) 0.1346(15) -0.0186(8)
F59 0.0178(8) 0.0142(8) 0.0141(8) 0.0003(6) 0.0076(7) -0.0014(6)
F60 0.0125(8) 0.0145(8) 0.0176(9) -0.0007(6) 0.0055(7) -0.0015(6)
N6 0.0129(11) 0.0124(11) 0.0160(12) -0.0008(9) 0.0078(9) -0.0007(9)
N20 0.0146(11) 0.0105(11) 0.0188(12) -0.0001(9) 0.0068(10) -0.0021(9)
N16 0.0130(11) 0.0119(11) 0.0221(13) 0.0000(9) 0.0090(10) -0.0022(9)
C49 0.0136(13) 0.0181(14) 0.0112(13) -0.0006(11) 0.0055(11) 0.0001(11)
N26 0.0141(11) 0.0108(11) 0.0163(12) -0.0003(9) 0.0084(9) -0.0014(9)
N12 0.0150(11) 0.0107(11) 0.0245(13) -0.0026(10) 0.0110(10) -0.0016(9)
C22 0.0143(13) 0.0136(13) 0.0139(14) -0.0005(10) 0.0043(11) -0.0005(11)
C18 0.0142(13) 0.0153(14) 0.0178(14) 0.0002(11) 0.0060(11) -0.0049(11)
C51 0.0181(15) 0.0177(14) 0.0178(15) -0.0033(11) 0.0087(12) 0.0002(11)
C15 0.0140(13) 0.0137(14) 0.0194(15) -0.0030(11) 0.0072(11) -0.0011(11)
C7 0.0133(13) 0.0172(14) 0.0126(13) -0.0008(11) 0.0066(11) -0.0003(11)
C25 0.0153(13) 0.0176(14) 0.0119(13) -0.0006(11) 0.0066(11) 0.0011(11)
C50 0.0158(14) 0.0144(13) 0.0158(14) -0.0020(11) 0.0082(12) -0.0005(11)
C11 0.0143(13) 0.0140(13) 0.0142(14) -0.0005(11) 0.0062(11) -0.0009(11)
C61 0.0232(15) 0.0113(13) 0.0208(15) -0.0001(11) 0.0135(12) 0.0030(11)
C40 0.0115(13) 0.0130(13) 0.0242(16) 0.0021(11) 0.0062(12) -0.0013(11)
C39 0.0291(17) 0.0107(14) 0.0331(18) -0.0004(12) 0.0181(14) -0.0010(12)
C17 0.0144(13) 0.0140(14) 0.0219(15) 0.0007(11) 0.0077(12) -0.0030(11)
C9 0.0169(14) 0.0133(13) 0.0190(15) -0.0007(11) 0.0078(12) -0.0030(11)
C38 0.0273(16) 0.0120(14) 0.0310(18) 0.0014(12) 0.0161(14) -0.0037(12)
C54 0.0263(16) 0.0167(14) 0.0151(14) -0.0016(11) 0.0124(12) 0.0028(12)
C13 0.0124(13) 0.0130(13) 0.0177(14) -0.0007(11) 0.0056(11) 0.0011(10)
C30 0.0141(13) 0.0170(14) 0.0222(15) 0.0004(12) 0.0086(12) -0.0031(11)
C34 0.0143(14) 0.0175(14) 0.0233(16) 0.0009(12) 0.0073(12) -0.0002(11)
C29 0.0134(13) 0.0140(13) 0.0200(15) -0.0004(11) 0.0087(11) -0.0011(11)
C23 0.0208(15) 0.0134(14) 0.0216(15) -0.0012(11) 0.0083(12) 0.0029(11)
C19 0.0141(13) 0.0140(14) 0.0166(14) -0.0011(11) 0.0042(11) -0.0050(11)
C24 0.0163(14) 0.0201(15) 0.0179(15) -0.0013(12) 0.0076(11) 0.0025(11)
C14 0.0150(13) 0.0156(14) 0.0170(14) -0.0004(11) 0.0069(11) -0.0002(11)
C42 0.0204(15) 0.0212(15) 0.0317(18) 0.0087(13) 0.0155(14) 0.0027(12)
C62 0.0222(15) 0.0119(13) 0.0207(15) -0.0002(11) 0.0130(12) -0.0012(11)
C27 0.0167(15) 0.0186(15) 0.0379(19) -0.0002(13) 0.0150(14) -0.0050(12)
C55 0.0199(15) 0.0148(14) 0.0189(15) 0.0012(11) 0.0103(12) 0.0042(11)
C41 0.0154(14) 0.0167(14) 0.0261(16) 0.0039(12) 0.0097(12) -0.0004(11)
C10 0.0148(13) 0.0130(13) 0.0120(13) -0.0004(10) 0.0063(11) -0.0004(10)
C52 0.0148(14) 0.0230(16) 0.0241(16) -0.0020(12) 0.0102(12) -0.0003(12)
C48 0.0240(16) 0.0325(18) 0.0221(17) 0.0016(14) 0.0086(13) -0.0096(14)
B5 0.0112(14) 0.0168(15) 0.0127(15) 0.0008(12) 0.0031(12) -0.0003(12)
C8 0.0175(14) 0.0197(15) 0.0162(14) 0.0001(11) 0.0098(11) -0.0046(11)
C43 0.0167(15) 0.0170(15) 0.049(2) 0.0120(14) 0.0151(15) 0.0006(12)
C53 0.0244(16) 0.0157(14) 0.0308(18) -0.0032(12) 0.0185(14) -0.0016(12)
C32 0.0190(14) 0.0179(14) 0.0314(18) -0.0074(13) 0.0157(13) -0.0061(12)
C33 0.0140(14) 0.0192(15) 0.0320(18) -0.0002(13) 0.0098(13) 0.0017(12)
C21 0.0167(14) 0.0124(13) 0.0145(14) -0.0019(11) 0.0045(11) -0.0029(11)
C31 0.0202(14) 0.0210(15) 0.0196(15) -0.0039(12) 0.0118(12) -0.0066(12)
C36 0.0210(16) 0.0289(17) 0.0257(17) 0.0045(14) 0.0073(13) 0.0056(13)
C58 0.037(2) 0.0332(19) 0.032(2) -0.0059(15) 0.0263(17) -0.0028(15)
C45 0.0178(15) 0.0210(16) 0.0288(17) 0.0007(13) 0.0049(13) -0.0063(12)
C37 0.0244(16) 0.0263(17) 0.039(2) -0.0058(15) 0.0216(15) 0.0002(13)
C56 0.0162(15) 0.0352(18) 0.0189(16) -0.0016(13) 0.0046(12) 0.0043(13)
C28 0.0136(14) 0.0194(15) 0.0369(19) -0.0019(13) 0.0134(13) -0.0010(12)
C44 0.0155(15) 0.0201(16) 0.043(2) 0.0026(14) 0.0038(14) -0.0090(13)
C35 0.0193(15) 0.0257(16) 0.0197(16) 0.0050(13) 0.0075(12) 0.0000(13)
C46 0.034(2) 0.039(2) 0.0268(19) -0.0026(16) 0.0012(16) -0.0192(17)
C57 0.0228(16) 0.0312(18) 0.0170(15) -0.0046(13) 0.0064(13) 0.0066(13)
C2 0.053(3) 0.035(2) 0.0233(19) -0.0004(15) 0.0103(17) -0.0057(18)
C47 0.0228(17) 0.034(2) 0.068(3) 0.021(2) 0.0216(19) -0.0019(15)

loop_
_atom_type_symbol
_atom_type_description
_atom_type_scat_dispersion_real
_atom_type_scat_dispersion_imag
_atom_type_scat_source
C C 0.0181 0.0091 'International Tables Vol C Tables 4.2.6.8 and 6.1.1.4'
H H 0.0000 0.0000 'International Tables Vol C Tables 4.2.6.8 and 6.1.1.4'
B B 0.0090 0.0039 'International Tables Vol C Tables 4.2.6.8 and 6.1.1.4'
Cl Cl 0.3639 0.7018 'International Tables Vol C Tables 4.2.6.8 and 6.1.1.4'
F F 0.0727 0.0534 'International Tables Vol C Tables 4.2.6.8 and 6.1.1.4'
N N 0.0311 0.0180 'International Tables Vol C Tables 4.2.6.8 and 6.1.1.4'

loop_
_geom_angle_atom_site_label_1
_geom_angle_atom_site_label_2
_geom_angle_atom_site_label_3
_geom_angle
C7 N6 B5 123.9(2)
C10 N6 C7 108.1(2)
C10 N6 B5 127.9(2)
C19 N20 H20 124.4
C21 N20 H20 124.4
C21 N20 C19 111.2(2)
C15 N16 H16 125.8
C17 N16 H16 125.8
C17 N16 C15 108.4(2)
C7 C49 C25 119.8(3)
C7 C49 C50 121.9(3)
C25 C49 C50 118.2(3)
C22 N26 C25 108.1(2)
C22 N26 B5 128.1(2)
C25 N26 B5 123.7(2)
C11 N12 H12 124.3
C11 N12 C13 111.4(2)
C13 N12 H12 124.3
N26 C22 C23 107.8(3)
N26 C22 C21 126.2(3)
C21 C22 C23 125.9(3)
C17 C18 C40 116.1(3)
C17 C18 C19 126.1(3)
C19 C18 C40 117.8(3)
C50 C51 C56 122.3(3)
C52 C51 C50 118.9(3)
C52 C51 C56 118.8(3)
N16 C15 C14 128.9(3)
N16 C15 C28 106.8(3)
C14 C15 C28 124.3(3)
N6 C7 C49 121.3(3)
N6 C7 C8 107.9(2)
C49 C7 C8 130.7(3)
C49 C25 C24 130.2(3)
N26 C25 C49 121.5(3)
N26 C25 C24 108.3(3)
C51 C50 C49 121.7(3)
C51 C50 C55 120.0(3)
C55 C50 C49 118.1(3)
N12 C11 C62 106.1(2)
N12 C11 C10 125.5(3)
C10 C11 C62 128.3(3)
C13 C61 H61 125.8
C62 C61 H61 125.8
C62 C61 C13 108.3(3)
C41 C40 C18 120.3(3)
C41 C40 C45 119.7(3)
C45 C40 C18 120.0(3)
C38 C39 H39 126.0
C38 C39 C21 107.9(3)
C21 C39 H39 126.0
N16 C17 C27 107.1(3)
C18 C17 N16 128.5(3)
C18 C17 C27 124.4(3)
C10 C9 H9 125.9
C8 C9 H9 125.9
C8 C9 C10 108.2(3)
C39 C38 H38 125.7
C39 C38 C19 108.5(3)
C19 C38 H38 125.7
C55 C54 H54 118.9
C53 C54 H54 118.9
C53 C54 C55 122.1(3)
N12 C13 C61 105.9(2)
N12 C13 C14 125.0(3)
C14 C13 C61 129.1(3)
C29 C30 C35 122.2(3)
C31 C30 C29 119.0(3)
C31 C30 C35 118.8(3)
C29 C34 C36 121.5(3)
C33 C34 C29 119.0(3)
C33 C34 C36 119.5(3)
C30 C29 C34 120.1(3)
C30 C29 C14 118.6(3)
C34 C29 C14 121.1(3)
C22 C23 H23 125.8
C24 C23 C22 108.5(3)
C24 C23 H23 125.8
N20 C19 C18 124.9(3)
N20 C19 C38 105.8(3)
C18 C19 C38 129.1(3)
C25 C24 H24 126.3
C23 C24 C25 107.4(3)
C23 C24 H24 126.3
C15 C14 C29 114.0(3)
C13 C14 C15 127.4(3)
C13 C14 C29 118.5(3)
C41 C42 H42 119.2
C43 C42 H42 119.2
C43 C42 C41 121.6(3)
C11 C62 H62 125.8
C61 C62 C11 108.3(3)
C61 C62 H62 125.8
C17 C27 H27 125.7
C28 C27 C17 108.6(3)
C28 C27 H27 125.7
C50 C55 C57 120.5(3)
C54 C55 C50 118.9(3)
C54 C55 C57 120.6(3)
C40 C41 C48 121.0(3)
C42 C41 C40 119.7(3)
C42 C41 C48 119.3(3)
N6 C10 C11 125.7(3)
N6 C10 C9 107.8(2)
C11 C10 C9 126.5(3)
C51 C52 H52 118.8
C51 C52 C53 122.4(3)
C53 C52 H52 118.8
C41 C48 H48A 109.5
C41 C48 H48B 109.5
C41 C48 H48C 109.5
H48A C48 H48B 109.5
H48A C48 H48C 109.5
H48B C48 H48C 109.5
F59 B5 F60 106.5(2)
F59 B5 N6 110.4(2)
F59 B5 N26 110.5(2)
F60 B5 N6 110.1(2)
F60 B5 N26 109.6(2)
N6 B5 N26 109.6(2)
C7 C8 H8 126.0
C9 C8 C7 108.0(3)
C9 C8 H8 126.0
C42 C43 C44 118.1(3)
C42 C43 C47 121.6(3)
C44 C43 C47 120.3(3)
C54 C53 C52 117.7(3)
C54 C53 C58 121.4(3)
C52 C53 C58 120.9(3)
C33 C32 C37 121.1(3)
C31 C32 C33 118.5(3)
C31 C32 C37 120.4(3)
C34 C33 H33 119.3
C32 C33 C34 121.5(3)
C32 C33 H33 119.3
N20 C21 C22 126.2(3)
N20 C21 C39 106.5(3)
C22 C21 C39 127.3(3)
C30 C31 H31 119.1
C32 C31 C30 121.8(3)
C32 C31 H31 119.1
C34 C36 H36A 109.5
C34 C36 H36B 109.5
C34 C36 H36C 109.5
H36A C36 H36B 109.5
H36A C36 H36C 109.5
H36B C36 H36C 109.5
C53 C58 H58A 109.5
C53 C58 H58B 109.5
C53 C58 H58C 109.5
H58A C58 H58B 109.5
H58A C58 H58C 109.5
H58B C58 H58C 109.5
C40 C45 C46 121.2(3)
C44 C45 C40 119.1(3)
C44 C45 C46 119.6(3)
C32 C37 H37A 109.5
C32 C37 H37B 109.5
C32 C37 H37C 109.5
H37A C37 H37B 109.5
H37A C37 H37C 109.5
H37B C37 H37C 109.5
C51 C56 H56A 109.5
C51 C56 H56B 109.5
C51 C56 H56C 109.5
H56A C56 H56B 109.5
H56A C56 H56C 109.5
H56B C56 H56C 109.5
C15 C28 H28 125.5
C27 C28 C15 108.9(3)
C27 C28 H28 125.5
C43 C44 H44 119.2
C45 C44 C43 121.7(3)
C45 C44 H44 119.2
C30 C35 H35A 109.5
C30 C35 H35B 109.5
C30 C35 H35C 109.5
H35A C35 H35B 109.5
H35A C35 H35C 109.5
H35B C35 H35C 109.5
C45 C46 H46A 109.5
C45 C46 H46B 109.5
C45 C46 H46C 109.5
H46A C46 H46B 109.5
H46A C46 H46C 109.5
H46B C46 H46C 109.5
C55 C57 H57A 109.5
C55 C57 H57B 109.5
C55 C57 H57C 109.5
H57A C57 H57B 109.5
H57A C57 H57C 109.5
H57B C57 H57C 109.5
Cl4 C2 Cl1 110.7(2)
Cl4 C2 Cl3 109.4(2)
Cl4 C2 H2 108.8
Cl1 C2 H2 108.8
Cl3 C2 Cl1 110.3(2)
Cl3 C2 H2 108.8
C43 C47 H47A 109.5
C43 C47 H47B 109.5
C43 C47 H47C 109.5
H47A C47 H47B 109.5
H47A C47 H47C 109.5
H47B C47 H47C 109.5

loop_
_geom_bond_atom_site_label_1
_geom_bond_atom_site_label_2
_geom_bond_distance
Cl4 C2 1.759(4)
Cl1 C2 1.760(4)
Cl3 C2 1.759(5)
F59 B5 1.405(4)
F60 B5 1.430(3)
N6 C7 1.391(4)
N6 C10 1.387(4)
N6 B5 1.518(4)
N20 H20 0.8600
N20 C19 1.375(4)
N20 C21 1.368(4)
N16 H16 0.8600
N16 C15 1.405(4)
N16 C17 1.402(4)
C49 C7 1.397(4)
C49 C25 1.399(4)
C49 C50 1.492(4)
N26 C22 1.383(4)
N26 C25 1.388(4)
N26 B5 1.521(4)
N12 H12 0.8600
N12 C11 1.374(4)
N12 C13 1.375(4)
C22 C23 1.416(4)
C22 C21 1.410(4)
C18 C40 1.498(4)
C18 C17 1.401(4)
C18 C19 1.403(4)
C51 C50 1.398(4)
C51 C52 1.392(4)
C51 C56 1.499(4)
C15 C14 1.408(4)
C15 C28 1.424(4)
C7 C8 1.414(4)
C25 C24 1.416(4)
C50 C55 1.419(4)
C11 C62 1.417(4)
C11 C10 1.411(4)
C61 H61 0.9300
C61 C13 1.420(4)
C61 C62 1.379(4)
C40 C41 1.396(4)
C40 C45 1.407(4)
C39 H39 0.9300
C39 C38 1.378(4)
C39 C21 1.413(4)
C17 C27 1.424(4)
C9 H9 0.9300
C9 C10 1.416(4)
C9 C8 1.370(4)
C38 H38 0.9300
C38 C19 1.415(4)
C54 H54 0.9300
C54 C55 1.391(4)
C54 C53 1.387(5)
C13 C14 1.404(4)
C30 C29 1.403(4)
C30 C31 1.393(4)
C30 C35 1.510(4)
C34 C29 1.405(4)
C34 C33 1.399(4)
C34 C36 1.510(5)
C29 C14 1.498(4)
C23 H23 0.9300
C23 C24 1.373(4)
C24 H24 0.9300
C42 H42 0.9300
C42 C41 1.393(4)
C42 C43 1.386(5)
C62 H62 0.9300
C27 H27 0.9300
C27 C28 1.359(5)
C55 C57 1.506(4)
C41 C48 1.508(4)
C52 H52 0.9300
C52 C53 1.400(5)
C48 H48A 0.9600
C48 H48B 0.9600
C48 H48C 0.9600
C8 H8 0.9300
C43 C44 1.397(5)
C43 C47 1.505(5)
C53 C58 1.507(4)
C32 C33 1.390(5)
C32 C31 1.388(5)
C32 C37 1.508(4)
C33 H33 0.9300
C31 H31 0.9300
C36 H36A 0.9600
C36 H36B 0.9600
C36 H36C 0.9600
C58 H58A 0.9600
C58 H58B 0.9600
C58 H58C 0.9600
C45 C44 1.395(5)
C45 C46 1.507(5)
C37 H37A 0.9600
C37 H37B 0.9600
C37 H37C 0.9600
C56 H56A 0.9600
C56 H56B 0.9600
C56 H56C 0.9600
C28 H28 0.9300
C44 H44 0.9300
C35 H35A 0.9600
C35 H35B 0.9600
C35 H35C 0.9600
C46 H46A 0.9600
C46 H46B 0.9600
C46 H46C 0.9600
C57 H57A 0.9600
C57 H57B 0.9600
C57 H57C 0.9600
C2 H2 0.9800
C47 H47A 0.9600
C47 H47B 0.9600
C47 H47C 0.9600

loop_
_geom_torsion_atom_site_label_1
_geom_torsion_atom_site_label_2
_geom_torsion_atom_site_label_3
_geom_torsion_atom_site_label_4
_geom_torsion
N6 C7 C8 C9 0.9(3)
N16 C15 C14 C13 7.5(5)
N16 C15 C14 C29 -168.7(3)
N16 C15 C28 C27 2.2(4)
N16 C17 C27 C28 -2.4(4)
C49 C7 C8 C9 -177.4(3)
C49 C25 C24 C23 177.8(3)
C49 C50 C55 C54 -175.3(3)
C49 C50 C55 C57 3.1(4)
N26 C22 C23 C24 -0.7(3)
N26 C22 C21 N20 5.8(5)
N26 C22 C21 C39 -170.8(3)
N26 C25 C24 C23 -0.5(3)
N12 C11 C62 C61 1.0(3)
N12 C11 C10 N6 -6.1(5)
N12 C11 C10 C9 173.4(3)
N12 C13 C14 C15 4.9(5)
N12 C13 C14 C29 -179.1(3)
C22 N26 C25 C49 -178.4(3)
C22 N26 C25 C24 0.1(3)
C22 N26 B5 F59 54.9(4)
C22 N26 B5 F60 -62.3(4)
C22 N26 B5 N6 176.7(3)
C22 C23 C24 C25 0.7(3)
C18 C40 C41 C42 175.7(3)
C18 C40 C41 C48 -3.2(5)
C18 C40 C45 C44 -175.4(3)
C18 C40 C45 C46 1.9(5)
C18 C17 C27 C28 177.1(3)
C51 C50 C55 C54 0.1(4)
C51 C50 C55 C57 178.6(3)
C51 C52 C53 C54 0.1(5)
C51 C52 C53 C58 179.8(3)
C15 N16 C17 C18 -175.8(3)
C15 N16 C17 C27 3.7(3)
C7 N6 C10 C11 179.8(3)
C7 N6 C10 C9 0.2(3)
C7 N6 B5 F59 122.9(3)
C7 N6 B5 F60 -119.7(3)
C7 N6 B5 N26 0.9(4)
C7 C49 C25 N26 1.8(4)
C7 C49 C25 C24 -176.4(3)
C7 C49 C50 C51 104.5(3)
C7 C49 C50 C55 -80.1(4)
C25 C49 C7 N6 -1.8(4)
C25 C49 C7 C8 176.3(3)
C25 C49 C50 C51 -78.8(4)
C25 C49 C50 C55 96.6(3)
C25 N26 C22 C23 0.4(3)
C25 N26 C22 C21 -178.3(3)
C25 N26 B5 F59 -122.9(3)
C25 N26 B5 F60 120.0(3)
C25 N26 B5 N6 -1.0(4)
C50 C49 C7 N6 174.8(2)
C50 C49 C7 C8 -7.1(5)
C50 C49 C25 N26 -175.0(2)
C50 C49 C25 C24 6.9(5)
C50 C51 C52 C53 -0.6(5)
C11 N12 C13 C61 0.9(3)
C11 N12 C13 C14 -177.2(3)
C61 C13 C14 C15 -172.8(3)
C61 C13 C14 C29 3.2(5)
C40 C18 C17 N16 172.7(3)
C40 C18 C17 C27 -6.7(4)
C40 C18 C19 N20 175.9(3)
C40 C18 C19 C38 -7.6(5)
C40 C45 C44 C43 -0.6(5)
C39 C38 C19 N20 0.3(4)
C39 C38 C19 C18 -176.7(3)
C17 N16 C15 C14 175.5(3)
C17 N16 C15 C28 -3.6(3)
C17 C18 C40 C41 -78.4(4)
C17 C18 C40 C45 99.7(4)
C17 C18 C19 N20 -6.6(5)
C17 C18 C19 C38 169.8(3)
C17 C27 C28 C15 0.1(4)
C38 C39 C21 N20 -0.4(4)
C38 C39 C21 C22 176.7(3)
C13 N12 C11 C62 -1.2(3)
C13 N12 C11 C10 174.9(3)
C13 C61 C62 C11 -0.5(3)
C30 C29 C14 C15 69.4(3)
C30 C29 C14 C13 -107.2(3)
C34 C29 C14 C15 -105.7(3)
C34 C29 C14 C13 77.8(4)
C29 C30 C31 C32 1.0(4)
C29 C34 C33 C32 1.1(5)
C23 C22 C21 N20 -172.6(3)
C23 C22 C21 C39 10.8(5)
C19 N20 C21 C22 -176.5(3)
C19 N20 C21 C39 0.7(3)
C19 C18 C40 C41 99.3(3)
C19 C18 C40 C45 -82.6(4)
C19 C18 C17 N16 -4.7(5)
C19 C18 C17 C27 175.9(3)
C14 C15 C28 C27 -177.0(3)
C42 C43 C44 C45 -1.7(5)
C62 C11 C10 N6 169.2(3)
C62 C11 C10 C9 -11.3(5)
C62 C61 C13 N12 -0.3(3)
C62 C61 C13 C14 177.8(3)
C55 C54 C53 C52 0.6(5)
C55 C54 C53 C58 -179.1(3)
C41 C40 C45 C44 2.7(5)
C41 C40 C45 C46 -180.0(3)
C41 C42 C43 C44 2.0(5)
C41 C42 C43 C47 -176.3(3)
C10 N6 C7 C49 177.8(3)
C10 N6 C7 C8 -0.6(3)
C10 N6 B5 F59 -54.0(4)
C10 N6 B5 F60 63.4(4)
C10 N6 B5 N26 -176.0(2)
C10 C11 C62 C61 -175.0(3)
C10 C9 C8 C7 -0.8(3)
C52 C51 C50 C49 175.8(3)
C52 C51 C50 C55 0.5(4)
B5 N6 C7 C49 0.4(4)
B5 N6 C7 C8 -178.1(2)
B5 N6 C10 C11 -2.9(4)
B5 N6 C10 C9 177.5(3)
B5 N26 C22 C23 -177.7(3)
B5 N26 C22 C21 3.7(5)
B5 N26 C25 C49 -0.3(4)
B5 N26 C25 C24 178.2(2)
C8 C9 C10 N6 0.4(3)
C8 C9 C10 C11 -179.3(3)
C43 C42 C41 C40 0.0(5)
C43 C42 C41 C48 178.9(3)
C53 C54 C55 C50 -0.7(5)
C53 C54 C55 C57 -179.1(3)
C33 C34 C29 C30 -2.4(4)
C33 C34 C29 C14 172.5(3)
C33 C32 C31 C30 -2.4(5)
C21 N20 C19 C18 176.5(3)
C21 N20 C19 C38 -0.6(3)
C21 C22 C23 C24 178.0(3)
C21 C39 C38 C19 0.1(4)
C31 C30 C29 C34 1.4(4)
C31 C30 C29 C14 -173.7(3)
C31 C32 C33 C34 1.3(5)
C36 C34 C29 C30 179.2(3)
C36 C34 C29 C14 -5.8(4)
C36 C34 C33 C32 179.5(3)
C45 C40 C41 C42 -2.4(5)
C45 C40 C41 C48 178.8(3)
C37 C32 C33 C34 -176.8(3)
C37 C32 C31 C30 175.8(3)
C56 C51 C50 C49 -3.9(5)
C56 C51 C50 C55 -179.2(3)
C56 C51 C52 C53 179.1(3)
C28 C15 C14 C13 -173.6(3)
C28 C15 C14 C29 10.2(4)
C35 C30 C29 C34 179.0(3)
C35 C30 C29 C14 3.9(4)
C35 C30 C31 C32 -176.6(3)
C46 C45 C44 C43 -178.0(4)
C47 C43 C44 C45 176.6(3)
